data_4330923
loop_
_publ_author_name
'Nick A. Giffin'
'Arthur D. Hendsbee'
'Tracey L. Roemmele'
'Michael D. Lumsden'
'Cory C. Pye'
'Jason D. Masuda'

_publ_contact_author_address
; The Maritimes Centre for Green Chemistry
  Department of Chemistry
  Saint Mary's University
  923 Robie St
  Halifax, Nova Scotia
  B3H 3C3 
  Canada
;
_publ_contact_author_email jason.masuda@smu.ca
_publ_contact_author_name 'Jason D. Masuda'
_publ_section_title
;
 Preparation of a Diphosphine with Persistent Phosphinyl Radical Character
 in Solution: Characterization, Reactivity with O2, S8, Se, Te, and P4,
 and Electronic Structure Calculations
;
_journal_name_full 'Inorganic Chemistry'
_journal_page_first 11837
_journal_page_last 11850
_journal_paper_doi 10.1021/ic301758k
_journal_volume 51
_journal_year 2012
_chemical_formula_moiety 'C52 H76 N4 P2 S1.13'
_chemical_formula_sum 'C52 H76 N4 P2 S1.13'
_chemical_formula_weight 855.26
_chemical_name_systematic
; 
 ? 
;
_space_group_IT_number 14
_symmetry_cell_setting monoclinic
_symmetry_space_group_name_Hall '-P 2yn'
_symmetry_space_group_name_H-M 'P 1 21/n 1'
_atom_sites_solution_hydrogens geom
_atom_sites_solution_primary direct
_atom_sites_solution_secondary difmap
_audit_creation_method SHELXL-97
_cell_angle_alpha 90.00
_cell_angle_beta 113.480(5)
_cell_angle_gamma 90.00
_cell_formula_units_Z 4
_cell_length_a 21.123(10)
_cell_length_b 10.822(5)
_cell_length_c 24.174(12)
_cell_measurement_reflns_used 9926
_cell_measurement_temperature 160(2)
_cell_measurement_theta_max 28.20
_cell_measurement_theta_min 2.16
_cell_volume 5068(4)
_computing_cell_refinement 'Bruker SAINT'
_computing_data_collection 'Bruker APEX2'
_computing_data_reduction 'Bruker SAINT'
_computing_molecular_graphics 'Bruker SHELXTL'
_computing_publication_material 'Bruker SHELXTL'
_computing_structure_refinement 'SHELXL-97 (Sheldrick, 2008)'
_computing_structure_solution 'SHELXS-97 (Sheldrick, 2008)'
_diffrn_ambient_temperature 160(2)
_diffrn_measured_fraction_theta_full 0.999
_diffrn_measured_fraction_theta_max 0.999
_diffrn_measurement_device_type 'Bruker APEX-II CCD'
_diffrn_measurement_method '\f and \w scans'
_diffrn_radiation_monochromator graphite
_diffrn_radiation_source 'fine-focus sealed tube'
_diffrn_radiation_type MoK\a
_diffrn_radiation_wavelength 0.71073
_diffrn_reflns_av_R_equivalents 0.0672
_diffrn_reflns_av_sigmaI/netI 0.0686
_diffrn_reflns_limit_h_max 25
_diffrn_reflns_limit_h_min -25
_diffrn_reflns_limit_k_max 12
_diffrn_reflns_limit_k_min -11
_diffrn_reflns_limit_l_max 28
_diffrn_reflns_limit_l_min -28
_diffrn_reflns_number 32342
_diffrn_reflns_theta_full 25.00
_diffrn_reflns_theta_max 25.00
_diffrn_reflns_theta_min 2.10
_exptl_absorpt_coefficient_mu 0.169
_exptl_absorpt_correction_T_max 0.7457
_exptl_absorpt_correction_T_min 0.6134
_exptl_absorpt_correction_type multi-scan
_exptl_absorpt_process_details '(SADABS; Bruker, 2008)'
_exptl_crystal_density_diffrn 1.121
_exptl_crystal_F_000 1856
_exptl_crystal_size_max .240
_exptl_crystal_size_mid .211
_exptl_crystal_size_min .149
_refine_diff_density_max 0.543
_refine_diff_density_min -0.544
_refine_diff_density_rms 0.055
_refine_ls_extinction_method none
_refine_ls_goodness_of_fit_ref 1.078
_refine_ls_hydrogen_treatment constr
_refine_ls_matrix_type full
_refine_ls_number_parameters 551
_refine_ls_number_reflns 8926
_refine_ls_number_restraints 2
_refine_ls_restrained_S_all 1.087
_refine_ls_R_factor_all 0.0803
_refine_ls_R_factor_gt 0.0584
_refine_ls_shift/su_max 0.027
_refine_ls_shift/su_mean 0.001
_refine_ls_structure_factor_coef Fsqd
_refine_ls_weighting_details 'calc w=1/[\s^2^(Fo^2^)+(0.1000P)^2^+0.0000P] where P=(Fo^2^+2Fc^2^)/3'
_refine_ls_weighting_scheme calc
_refine_ls_wR_factor_gt 0.1618
_refine_ls_wR_factor_ref 0.1779
_reflns_number_gt 6670
_reflns_number_total 8926
_reflns_threshold_expression >2sigma(I)
_cod_data_source_file ic301758k_si_001_4.cif
_cod_data_source_block Compound_4
_cod_database_code 4330923

loop_
_symmetry_equiv_pos_as_xyz
'x, y, z'
'-x+1/2, y+1/2, -z+1/2'
'-x, -y, -z'
'x-1/2, -y-1/2, z-1/2'

loop_
_atom_site_label
_atom_site_type_symbol
_atom_site_fract_x
_atom_site_fract_y
_atom_site_fract_z
_atom_site_U_iso_or_equiv
_atom_site_adp_type
_atom_site_occupancy
_atom_site_symmetry_multiplicity
_atom_site_calc_flag
_atom_site_refinement_flags
_atom_site_disorder_assembly
_atom_site_disorder_group
P1 P -0.03147(3) 0.15188(7) 0.22900(3) 0.0295(2) Uani 1 1 d D A 1
P2 P 0.07170(3) -0.06139(7) 0.30938(3) 0.0305(2) Uani 1 1 d D A 1
N1 N -0.01947(11) 0.2830(2) 0.26927(9) 0.0303(5) Uani 1 1 d . A 1
N2 N -0.05276(11) 0.2361(2) 0.16529(9) 0.0319(5) Uani 1 1 d . A 1
N4 N 0.04771(10) -0.1995(2) 0.27454(9) 0.0300(5) Uani 1 1 d . A 1
N3 N 0.15516(10) -0.1083(2) 0.33855(9) 0.0308(5) Uani 1 1 d . A 1
C2 C -0.04678(17) 0.3694(3) 0.17343(12) 0.0431(8) Uani 1 1 d . A 1
H2A H -0.0930 0.4083 0.1575 0.052 Uiso 1 1 calc R A 1
H2B H -0.0196 0.4048 0.1520 0.052 Uiso 1 1 calc R A 1
C1 C -0.0114(2) 0.3906(3) 0.23910(13) 0.0579(10) Uani 1 1 d . A 1
H1A H 0.0383 0.4072 0.2500 0.069 Uiso 1 1 calc R A 1
H1B H -0.0317 0.4629 0.2510 0.069 Uiso 1 1 calc R A 1
C8 C -0.04338(14) 0.1884(3) 0.07008(11) 0.0323(6) Uani 1 1 d . A 1
C4 C -0.15105(13) 0.1474(3) 0.08107(11) 0.0323(6) Uani 1 1 d . A 1
C3 C -0.08238(13) 0.1889(3) 0.10493(11) 0.0279(6) Uani 1 1 d . A 1
C7 C -0.07430(15) 0.1483(3) 0.01080(12) 0.0389(7) Uani 1 1 d . A 1
H7A H -0.0485 0.1487 -0.0137 0.047 Uiso 1 1 calc R A 1
C6 C -0.14125(15) 0.1082(3) -0.01305(12) 0.0401(7) Uani 1 1 d . A 1
H6A H -0.1617 0.0816 -0.0538 0.048 Uiso 1 1 calc R A 1
C12 C -0.19544(14) 0.1480(3) 0.11720(13) 0.0383(7) Uani 1 1 d . A 1
H12A H -0.1640 0.1484 0.1610 0.046 Uiso 1 1 calc R A 1
C5 C -0.17860(15) 0.1064(3) 0.02155(12) 0.0410(7) Uani 1 1 d . A 1
H5A H -0.2247 0.0764 0.0047 0.049 Uiso 1 1 calc R A 1
C9 C 0.03128(15) 0.2297(3) 0.09405(12) 0.0423(8) Uani 1 1 d . A 1
H9A H 0.0451 0.2545 0.1371 0.051 Uiso 1 1 calc R A 1
C10 C 0.07871(16) 0.1256(4) 0.09248(15) 0.0559(10) Uani 1 1 d . A 1
H10A H 0.0727 0.0547 0.1151 0.084 Uiso 1 1 calc R A 1
H10B H 0.1267 0.1538 0.1108 0.084 Uiso 1 1 calc R A 1
H10C H 0.0673 0.1012 0.0506 0.084 Uiso 1 1 calc R A 1
C11 C 0.0398(2) 0.3421(4) 0.05979(15) 0.0637(11) Uani 1 1 d . A 1
H11A H 0.0089 0.4082 0.0616 0.096 Uiso 1 1 calc R A 1
H11B H 0.0283 0.3197 0.0176 0.096 Uiso 1 1 calc R A 1
H11C H 0.0877 0.3710 0.0781 0.096 Uiso 1 1 calc R A 1
C13 C -0.2410(3) 0.0370(5) 0.1056(2) 0.1043(19) Uani 1 1 d . A 1
H13A H -0.2684 0.0420 0.1300 0.157 Uiso 1 1 calc R A 1
H13B H -0.2125 -0.0379 0.1164 0.157 Uiso 1 1 calc R A 1
H13C H -0.2719 0.0339 0.0628 0.157 Uiso 1 1 calc R A 1
C14 C -0.2392(2) 0.2638(5) 0.10427(18) 0.0893(16) Uani 1 1 d . A 1
H14A H -0.2675 0.2626 0.1280 0.134 Uiso 1 1 calc R A 1
H14B H -0.2693 0.2670 0.0612 0.134 Uiso 1 1 calc R A 1
H14C H -0.2092 0.3366 0.1152 0.134 Uiso 1 1 calc R A 1
C15 C -0.02139(14) 0.2883(3) 0.32775(11) 0.0342(7) Uani 1 1 d . A 1
C24 C 0.10755(15) 0.3317(3) 0.37379(13) 0.0458(8) Uani 1 1 d . A 1
H24A H 0.1013 0.3121 0.3315 0.055 Uiso 1 1 calc R A 1
C20 C 0.03957(15) 0.3109(3) 0.37841(12) 0.0409(7) Uani 1 1 d . A 1
C16 C -0.08461(17) 0.2733(3) 0.33306(13) 0.0461(8) Uani 1 1 d . A 1
C21 C -0.15210(14) 0.2563(3) 0.27869(14) 0.0452(8) Uani 1 1 d . A 1
H21A H -0.1419 0.2666 0.2419 0.054 Uiso 1 1 calc R A 1
C22 C -0.20492(18) 0.3549(4) 0.27595(19) 0.0667(11) Uani 1 1 d . A 1
H22A H -0.2479 0.3405 0.2405 0.100 Uiso 1 1 calc R A 1
H22B H -0.1867 0.4368 0.2730 0.100 Uiso 1 1 calc R A 1
H22C H -0.2142 0.3507 0.3125 0.100 Uiso 1 1 calc R A 1
C19 C 0.0347(2) 0.3156(4) 0.43449(13) 0.0599(10) Uani 1 1 d . A 1
H19A H 0.0750 0.3318 0.4697 0.072 Uiso 1 1 calc R A 1
C23 C -0.18125(17) 0.1272(3) 0.27627(16) 0.0559(9) Uani 1 1 d . A 1
H23A H -0.1463 0.0660 0.2781 0.084 Uiso 1 1 calc R A 1
H23B H -0.2221 0.1169 0.2385 0.084 Uiso 1 1 calc R A 1
H23C H -0.1942 0.1154 0.3106 0.084 Uiso 1 1 calc R A 1
C25 C 0.12950(18) 0.4640(4) 0.3857(2) 0.0704(11) Uani 1 1 d . A 1
H25A H 0.0931 0.5173 0.3581 0.106 Uiso 1 1 calc R A 1
H25B H 0.1720 0.4763 0.3793 0.106 Uiso 1 1 calc R A 1
H25C H 0.1377 0.4849 0.4275 0.106 Uiso 1 1 calc R A 1
C26 C 0.16344(19) 0.2482(4) 0.41525(17) 0.0686(11) Uani 1 1 d . A 1
H26A H 0.2066 0.2646 0.4105 0.103 Uiso 1 1 calc R A 1
H26B H 0.1500 0.1618 0.4051 0.103 Uiso 1 1 calc R A 1
H26C H 0.1700 0.2640 0.4571 0.103 Uiso 1 1 calc R A 1
C18 C -0.0258(2) 0.2978(5) 0.43964(16) 0.0814(14) Uani 1 1 d . A 1
H18A H -0.0272 0.2998 0.4784 0.098 Uiso 1 1 calc R A 1
C17 C -0.0854(2) 0.2767(4) 0.38987(16) 0.0715(13) Uani 1 1 d . A 1
H17A H -0.1275 0.2643 0.3945 0.086 Uiso 1 1 calc R A 1
C29 C -0.02212(12) -0.2407(3) 0.24526(11) 0.0306(6) Uani 1 1 d . A 1
C41 C 0.21054(13) -0.0513(3) 0.38756(11) 0.0315(6) Uani 1 1 d . A 1
C42 C 0.21635(13) -0.0691(3) 0.44673(12) 0.0346(7) Uani 1 1 d . A 1
C38 C -0.01599(14) -0.2220(3) 0.14163(11) 0.0338(7) Uani 1 1 d . A 1
H38A H 0.0252 -0.1709 0.1659 0.041 Uiso 1 1 calc R A 1
C30 C -0.05936(13) -0.2700(3) 0.27982(12) 0.0349(7) Uani 1 1 d . A 1
C34 C -0.05185(13) -0.2568(3) 0.18197(12) 0.0325(6) Uani 1 1 d . A 1
C49 C 0.26030(14) 0.0149(3) 0.37556(12) 0.0358(7) Uani 1 1 d . A 1
C39 C 0.00925(15) -0.3343(3) 0.11925(13) 0.0417(7) Uani 1 1 d . A 1
H39A H 0.0391 -0.3838 0.1538 0.063 Uiso 1 1 calc R A 1
H39B H 0.0354 -0.3079 0.0957 0.063 Uiso 1 1 calc R A 1
H39C H -0.0304 -0.3842 0.0937 0.063 Uiso 1 1 calc R A 1
C35 C -0.03099(15) -0.2561(3) 0.34787(12) 0.0393(7) Uani 1 1 d . A 1
H35A H 0.0199 -0.2430 0.3624 0.047 Uiso 1 1 calc R A 1
C43 C 0.27247(14) -0.0145(3) 0.49287(12) 0.0409(7) Uani 1 1 d . A 1
H43A H 0.2772 -0.0242 0.5334 0.049 Uiso 1 1 calc R A 1
C44 C 0.32084(14) 0.0525(3) 0.48176(13) 0.0417(7) Uani 1 1 d . A 1
H44A H 0.3582 0.0898 0.5140 0.050 Uiso 1 1 calc R A 1
C33 C -0.11752(14) -0.3077(3) 0.15582(13) 0.0416(7) Uani 1 1 d . A 1
H33A H -0.1371 -0.3236 0.1137 0.050 Uiso 1 1 calc R A 1
C27 C 0.16720(14) -0.2330(3) 0.32273(13) 0.0410(7) Uani 1 1 d . A 1
H27A H 0.1739 -0.2906 0.3564 0.049 Uiso 1 1 calc R A 1
H27B H 0.2087 -0.2356 0.3133 0.049 Uiso 1 1 calc R A 1
C46 C 0.16433(15) -0.1416(3) 0.46182(12) 0.0406(7) Uani 1 1 d . A 1
H46A H 0.1302 -0.1771 0.4233 0.049 Uiso 1 1 calc R A 1
C40 C -0.06163(17) -0.1449(3) 0.08774(13) 0.0475(8) Uani 1 1 d . A 1
H40A H -0.0778 -0.0715 0.1020 0.071 Uiso 1 1 calc R A 1
H40B H -0.1014 -0.1943 0.0621 0.071 Uiso 1 1 calc R A 1
H40C H -0.0351 -0.1195 0.0644 0.071 Uiso 1 1 calc R A 1
C45 C 0.31496(14) 0.0651(3) 0.42379(13) 0.0423(7) Uani 1 1 d . A 1
H45A H 0.3495 0.1098 0.4163 0.051 Uiso 1 1 calc R A 1
C50 C 0.25498(15) 0.0344(4) 0.31173(14) 0.0505(9) Uani 1 1 d . A 1
H50A H 0.2104 -0.0031 0.2838 0.061 Uiso 1 1 calc R A 1
C32 C -0.15456(15) -0.3353(4) 0.18920(14) 0.0515(9) Uani 1 1 d . A 1
H32A H -0.1999 -0.3681 0.1702 0.062 Uiso 1 1 calc R A 1
C37 C -0.04226(19) -0.3719(4) 0.37850(14) 0.0559(9) Uani 1 1 d . A 1
H37A H -0.0222 -0.4432 0.3664 0.084 Uiso 1 1 calc R A 1
H37B H -0.0919 -0.3853 0.3665 0.084 Uiso 1 1 calc R A 1
H37C H -0.0200 -0.3617 0.4224 0.084 Uiso 1 1 calc R A 1
C31 C -0.12595(14) -0.3155(3) 0.25059(14) 0.0466(8) Uani 1 1 d . A 1
H31A H -0.1524 -0.3335 0.2735 0.056 Uiso 1 1 calc R A 1
C48 C 0.19745(18) -0.2490(3) 0.50369(15) 0.0570(9) Uani 1 1 d . A 1
H48A H 0.2224 -0.3011 0.4859 0.086 Uiso 1 1 calc R A 1
H48B H 0.1616 -0.2981 0.5095 0.086 Uiso 1 1 calc R A 1
H48C H 0.2298 -0.2173 0.5427 0.086 Uiso 1 1 calc R A 1
C36 C -0.06105(18) -0.1437(4) 0.36596(15) 0.0571(9) Uani 1 1 d . A 1
H36A H -0.0526 -0.0701 0.3463 0.086 Uiso 1 1 calc R A 1
H36B H -0.0392 -0.1333 0.4098 0.086 Uiso 1 1 calc R A 1
H36C H -0.1109 -0.1550 0.3535 0.086 Uiso 1 1 calc R A 1
C51 C 0.31292(17) -0.0317(4) 0.30139(15) 0.0637(11) Uani 1 1 d . A 1
H51A H 0.3079 -0.0181 0.2598 0.096 Uiso 1 1 calc R A 1
H51B H 0.3107 -0.1204 0.3085 0.096 Uiso 1 1 calc R A 1
H51C H 0.3575 0.0010 0.3293 0.096 Uiso 1 1 calc R A 1
C47 C 0.1245(2) -0.0599(4) 0.48782(18) 0.0712(12) Uani 1 1 d . A 1
H47A H 0.1035 0.0087 0.4601 0.107 Uiso 1 1 calc R A 1
H47B H 0.1561 -0.0270 0.5268 0.107 Uiso 1 1 calc R A 1
H47C H 0.0883 -0.1085 0.4933 0.107 Uiso 1 1 calc R A 1
C52 C 0.2529(2) 0.1695(4) 0.29609(18) 0.0753(13) Uani 1 1 d . A 1
H52A H 0.2150 0.2097 0.3027 0.113 Uiso 1 1 calc R A 1
H52B H 0.2458 0.1782 0.2537 0.113 Uiso 1 1 calc R A 1
H52C H 0.2967 0.2085 0.3217 0.113 Uiso 1 1 calc R A 1
C28 C 0.10425(13) -0.2671(3) 0.26849(13) 0.0420(8) Uani 1 1 d . A 1
H28A H 0.1094 -0.2428 0.2310 0.050 Uiso 1 1 calc R A 1
H28B H 0.0959 -0.3573 0.2675 0.050 Uiso 1 1 calc R A 1
S2 S 0.0811(4) 0.0012(10) 0.2243(3) 0.063(3) Uani 0.130(4) 1 d PD A 1
S1 S 0.0805(2) 0.1739(9) 0.2475(3) 0.054(3) Uani 0.130(4) 1 d PD A 1
S3 S 0.06969(4) 0.07608(10) 0.24215(3) 0.0282(3) Uani 0.870(4) 1 d P A 2

loop_
_atom_site_aniso_label
_atom_site_aniso_U_11
_atom_site_aniso_U_22
_atom_site_aniso_U_33
_atom_site_aniso_U_23
_atom_site_aniso_U_13
_atom_site_aniso_U_12
P1 0.0273(3) 0.0369(5) 0.0220(3) -0.0007(3) 0.0074(3) 0.0030(3)
P2 0.0296(4) 0.0322(4) 0.0243(3) 0.0039(3) 0.0052(3) -0.0037(3)
N1 0.0327(11) 0.0350(14) 0.0228(11) -0.0041(10) 0.0107(9) -0.0036(10)
N2 0.0420(13) 0.0310(14) 0.0200(10) -0.0020(9) 0.0094(10) -0.0031(10)
N4 0.0258(11) 0.0355(14) 0.0282(11) -0.0036(10) 0.0102(9) -0.0040(10)
N3 0.0265(11) 0.0343(15) 0.0266(11) -0.0009(10) 0.0051(9) -0.0043(10)
C2 0.0646(19) 0.0330(18) 0.0288(14) -0.0044(13) 0.0154(14) 0.0002(15)
C1 0.098(3) 0.039(2) 0.0318(16) -0.0066(14) 0.0207(17) -0.0274(19)
C8 0.0408(15) 0.0291(16) 0.0258(13) -0.0002(12) 0.0120(12) -0.0004(12)
C4 0.0326(14) 0.0305(17) 0.0276(13) 0.0013(12) 0.0057(11) 0.0056(12)
C3 0.0368(14) 0.0234(15) 0.0198(12) 0.0002(10) 0.0075(11) 0.0043(11)
C7 0.0525(17) 0.0377(19) 0.0270(13) 0.0019(13) 0.0165(13) 0.0079(14)
C6 0.0480(17) 0.0387(19) 0.0249(13) -0.0058(12) 0.0053(13) 0.0063(14)
C12 0.0316(14) 0.0437(19) 0.0332(15) -0.0025(13) 0.0063(12) -0.0003(13)
C5 0.0360(15) 0.041(2) 0.0343(15) -0.0051(13) 0.0018(13) 0.0037(13)
C9 0.0466(17) 0.056(2) 0.0285(14) -0.0095(14) 0.0197(13) -0.0096(15)
C10 0.0416(17) 0.082(3) 0.0468(18) -0.0119(18) 0.0202(15) 0.0015(17)
C11 0.085(3) 0.067(3) 0.0488(19) -0.0107(18) 0.037(2) -0.030(2)
C13 0.122(4) 0.114(5) 0.108(4) -0.041(3) 0.079(3) -0.065(3)
C14 0.101(3) 0.114(4) 0.071(3) 0.034(3) 0.053(3) 0.067(3)
C15 0.0419(15) 0.0366(18) 0.0251(13) -0.0027(12) 0.0143(12) -0.0048(13)
C24 0.0385(16) 0.056(2) 0.0321(15) -0.0088(15) 0.0025(13) -0.0038(15)
C20 0.0499(17) 0.044(2) 0.0252(14) -0.0019(13) 0.0111(13) -0.0034(15)
C16 0.0594(19) 0.050(2) 0.0388(16) -0.0063(15) 0.0300(15) -0.0114(16)
C21 0.0376(16) 0.053(2) 0.0510(18) -0.0126(16) 0.0236(14) -0.0091(14)
C22 0.059(2) 0.058(3) 0.091(3) -0.018(2) 0.039(2) -0.0016(19)
C19 0.075(2) 0.073(3) 0.0223(15) -0.0053(16) 0.0099(16) -0.018(2)
C23 0.0490(18) 0.053(2) 0.070(2) -0.0080(18) 0.0283(18) -0.0079(17)
C25 0.0471(19) 0.050(3) 0.101(3) 0.011(2) 0.015(2) -0.0061(17)
C26 0.061(2) 0.050(3) 0.070(2) -0.0115(19) -0.0004(19) 0.0065(18)
C18 0.109(3) 0.112(4) 0.0384(19) -0.015(2) 0.044(2) -0.034(3)
C17 0.082(3) 0.101(4) 0.049(2) -0.018(2) 0.044(2) -0.035(2)
C29 0.0263(13) 0.0336(17) 0.0276(13) -0.0010(12) 0.0063(11) -0.0046(11)
C41 0.0279(13) 0.0317(17) 0.0289(13) 0.0005(12) 0.0050(11) -0.0010(12)
C42 0.0343(14) 0.0326(17) 0.0294(14) 0.0020(12) 0.0047(12) 0.0020(12)
C38 0.0355(14) 0.0377(18) 0.0243(13) -0.0008(12) 0.0078(12) -0.0029(13)
C30 0.0301(13) 0.0425(19) 0.0327(14) -0.0006(13) 0.0133(12) -0.0011(13)
C34 0.0315(14) 0.0341(17) 0.0279(13) -0.0004(12) 0.0075(11) 0.0001(12)
C49 0.0319(14) 0.0335(17) 0.0373(15) 0.0024(13) 0.0088(12) -0.0025(13)
C39 0.0447(16) 0.046(2) 0.0358(15) 0.0044(14) 0.0170(14) 0.0057(14)
C35 0.0392(15) 0.049(2) 0.0325(15) -0.0033(14) 0.0169(13) -0.0087(14)
C43 0.0427(16) 0.0410(19) 0.0277(14) -0.0018(13) 0.0022(13) 0.0015(14)
C44 0.0329(15) 0.0370(19) 0.0422(16) -0.0071(14) 0.0012(13) -0.0006(13)
C33 0.0314(15) 0.052(2) 0.0337(15) -0.0064(14) 0.0044(13) -0.0053(14)
C27 0.0297(14) 0.044(2) 0.0427(16) -0.0070(14) 0.0072(13) -0.0017(13)
C46 0.0446(16) 0.045(2) 0.0252(13) 0.0059(13) 0.0068(13) -0.0082(14)
C40 0.065(2) 0.037(2) 0.0362(16) 0.0040(14) 0.0155(15) 0.0053(16)
C45 0.0314(15) 0.0392(19) 0.0504(18) -0.0008(15) 0.0103(14) -0.0053(13)
C50 0.0360(16) 0.071(3) 0.0426(17) 0.0057(17) 0.0141(14) -0.0169(16)
C32 0.0279(14) 0.074(3) 0.0476(18) -0.0121(17) 0.0097(14) -0.0163(15)
C37 0.070(2) 0.058(2) 0.0425(18) -0.0013(17) 0.0262(17) -0.0097(19)
C31 0.0359(16) 0.063(2) 0.0447(17) -0.0068(16) 0.0199(14) -0.0103(15)
C48 0.065(2) 0.051(2) 0.0490(19) 0.0143(17) 0.0164(17) -0.0064(18)
C36 0.061(2) 0.066(3) 0.0499(19) -0.0127(18) 0.0289(17) -0.0060(19)
C51 0.057(2) 0.091(3) 0.0496(19) -0.017(2) 0.0279(17) -0.025(2)
C47 0.070(2) 0.080(3) 0.079(3) 0.014(2) 0.046(2) 0.001(2)
C52 0.070(2) 0.086(3) 0.074(3) 0.032(2) 0.032(2) -0.014(2)
C28 0.0297(14) 0.053(2) 0.0399(16) -0.0136(15) 0.0101(13) -0.0008(13)
S2 0.050(4) 0.059(7) 0.062(5) 0.036(5) 0.005(4) 0.006(4)
S1 0.053(4) 0.074(8) 0.034(3) 0.013(3) 0.015(3) 0.024(4)
S3 0.0311(4) 0.0232(8) 0.0306(4) 0.0031(4) 0.0127(3) 0.0049(4)

loop_
_atom_type_symbol
_atom_type_description
_atom_type_scat_dispersion_real
_atom_type_scat_dispersion_imag
_atom_type_scat_source
C C 0.0033 0.0016 'International Tables Vol C Tables 4.2.6.8 and 6.1.1.4'
H H 0.0000 0.0000 'International Tables Vol C Tables 4.2.6.8 and 6.1.1.4'
N N 0.0061 0.0033 'International Tables Vol C Tables 4.2.6.8 and 6.1.1.4'
P P 0.1023 0.0942 'International Tables Vol C Tables 4.2.6.8 and 6.1.1.4'
S S 0.1246 0.1234 'International Tables Vol C Tables 4.2.6.8 and 6.1.1.4'

loop_
_geom_angle_atom_site_label_1
_geom_angle_atom_site_label_2
_geom_angle_atom_site_label_3
_geom_angle
N1 P1 N2 89.82(12)
N1 P1 S3 108.58(8)
N2 P1 S3 102.96(9)
N1 P1 S1 83.8(3)
N2 P1 S1 90.06(19)
S3 P1 S1 28.2(2)
N4 P2 N3 89.90(11)
N4 P2 S3 108.50(9)
N3 P2 S3 102.79(9)
N4 P2 S2 85.9(3)
N3 P2 S2 90.8(2)
S3 P2 S2 25.8(3)
C1 N1 C15 122.0(2)
C1 N1 P1 114.56(19)
C15 N1 P1 123.3(2)
C3 N2 C2 118.1(2)
C3 N2 P1 125.86(19)
C2 N2 P1 115.74(17)
C29 N4 C28 121.3(2)
C29 N4 P2 124.59(19)
C28 N4 P2 113.50(18)
C41 N3 C27 116.6(2)
C41 N3 P2 125.94(19)
C27 N3 P2 115.52(17)
N2 C2 C1 106.2(2)
N1 C1 C2 108.1(3)
C7 C8 C3 118.5(2)
C7 C8 C9 118.5(2)
C3 C8 C9 122.9(2)
C5 C4 C3 117.7(2)
C5 C4 C12 119.8(2)
C3 C4 C12 122.5(2)
C8 C3 C4 120.9(2)
C8 C3 N2 119.6(2)
C4 C3 N2 119.5(2)
C6 C7 C8 121.1(3)
C5 C6 C7 120.1(3)
C13 C12 C14 109.4(4)
C13 C12 C4 112.9(3)
C14 C12 C4 110.6(3)
C6 C5 C4 121.7(3)
C8 C9 C10 111.6(3)
C8 C9 C11 111.0(3)
C10 C9 C11 110.9(3)
C20 C15 C16 121.2(2)
C20 C15 N1 119.5(2)
C16 C15 N1 119.3(2)
C25 C24 C20 111.2(3)
C25 C24 C26 110.2(3)
C20 C24 C26 112.3(3)
C15 C20 C19 117.2(3)
C15 C20 C24 122.3(2)
C19 C20 C24 120.5(3)
C17 C16 C15 118.5(3)
C17 C16 C21 119.1(3)
C15 C16 C21 122.4(2)
C16 C21 C23 111.8(3)
C16 C21 C22 111.8(3)
C23 C21 C22 111.3(3)
C18 C19 C20 121.5(3)
C19 C18 C17 121.1(3)
C18 C17 C16 120.5(3)
C30 C29 C34 120.5(2)
C30 C29 N4 119.4(2)
C34 C29 N4 120.0(2)
C49 C41 C42 121.1(2)
C49 C41 N3 119.0(2)
C42 C41 N3 119.8(2)
C43 C42 C41 117.3(3)
C43 C42 C46 119.7(2)
C41 C42 C46 122.9(2)
C34 C38 C39 111.8(2)
C34 C38 C40 112.4(2)
C39 C38 C40 109.1(2)
C31 C30 C29 118.3(3)
C31 C30 C35 118.0(2)
C29 C30 C35 123.7(2)
C33 C34 C29 118.3(3)
C33 C34 C38 118.3(2)
C29 C34 C38 123.4(2)
C45 C49 C41 118.1(3)
C45 C49 C50 120.1(3)
C41 C49 C50 121.8(2)
C36 C35 C30 111.3(3)
C36 C35 C37 110.8(3)
C30 C35 C37 112.0(3)
C44 C43 C42 122.2(3)
C45 C44 C43 119.2(3)
C32 C33 C34 121.5(3)
N3 C27 C28 105.8(2)
C42 C46 C48 111.9(3)
C42 C46 C47 111.9(3)
C48 C46 C47 110.8(3)
C44 C45 C49 122.0(3)
C52 C50 C49 111.9(3)
C52 C50 C51 111.1(3)
C49 C50 C51 111.3(3)
C33 C32 C31 119.7(3)
C32 C31 C30 121.6(3)
N4 C28 C27 105.5(2)
S3 S2 S1 20.4(3)
S3 S2 P2 73.9(3)
S1 S2 P2 90.7(4)
S3 S1 S2 18.7(2)
S3 S1 P1 73.5(3)
S2 S1 P1 88.2(3)
S2 S3 S1 140.9(5)
S2 S3 P1 129.4(4)
S1 S3 P1 78.3(2)
S2 S3 P2 80.4(3)
S1 S3 P2 129.5(3)
P1 S3 P2 95.25(4)

loop_
_geom_bond_atom_site_label_1
_geom_bond_atom_site_label_2
_geom_bond_distance
P1 N1 1.682(2)
P1 N2 1.689(2)
P1 S3 2.1905(15)
P1 S1 2.237(4)
P2 N4 1.691(3)
P2 N3 1.695(2)
P2 S3 2.1912(14)
P2 S2 2.249(5)
N1 C1 1.421(4)
N1 C15 1.431(3)
N2 C3 1.433(3)
N2 C2 1.455(4)
N4 C29 1.430(3)
N4 C28 1.457(4)
N3 C41 1.431(3)
N3 C27 1.452(4)
C2 C1 1.479(4)
C8 C7 1.386(4)
C8 C3 1.393(4)
C8 C9 1.515(4)
C4 C5 1.392(4)
C4 C3 1.404(4)
C4 C12 1.515(4)
C7 C6 1.368(4)
C6 C5 1.360(4)
C12 C13 1.494(5)
C12 C14 1.514(5)
C9 C10 1.518(5)
C9 C11 1.523(5)
C15 C20 1.400(4)
C15 C16 1.401(4)
C24 C25 1.497(5)
C24 C20 1.501(4)
C24 C26 1.507(5)
C20 C19 1.401(4)
C16 C17 1.380(4)
C16 C21 1.517(4)
C21 C23 1.519(5)
C21 C22 1.526(5)
C19 C18 1.346(5)
C18 C17 1.370(6)
C29 C30 1.393(4)
C29 C34 1.414(4)
C41 C49 1.395(4)
C41 C42 1.400(4)
C42 C43 1.395(4)
C42 C46 1.508(4)
C38 C34 1.502(4)
C38 C39 1.512(4)
C38 C40 1.523(4)
C30 C31 1.389(4)
C30 C35 1.517(4)
C34 C33 1.389(4)
C49 C45 1.384(4)
C49 C50 1.516(4)
C35 C36 1.515(5)
C35 C37 1.522(5)
C43 C44 1.364(4)
C44 C45 1.364(4)
C33 C32 1.362(4)
C27 C28 1.495(4)
C46 C48 1.517(4)
C46 C47 1.518(5)
C50 C52 1.506(5)
C50 C51 1.522(5)
C32 C31 1.378(4)
S2 S3 0.992(11)
S2 S1 1.952(16)
S1 S3 1.079(10)
